data_7133072
loop_
_publ_author_name
'Liu, Zi'
'Greaney, Michael F.'

_publ_section_title
;
 Aminoarylation of alkynes using diarylanilines.
;
_journal_issue 49
_journal_name_full 'Chemical communications (Cambridge, England)'
_journal_page_first 6296
_journal_page_last 6299
_journal_paper_doi 10.1039/d4cc01935k
_journal_volume 60
_journal_year 2024
_chemical_formula_moiety 'C19 H20 N2 O4'
_chemical_formula_sum 'C19 H20 N2 O4'
_chemical_formula_weight 340.37
_space_group_crystal_system triclinic
_space_group_IT_number 2
_space_group_name_Hall '-P 1'
_space_group_name_H-M_alt 'P -1'
_atom_sites_solution_hydrogens mixed
_audit_creation_date 2023-10-24
_audit_creation_method
;
Olex2 1.5
(compiled 2023.08.24 svn.re1ec1418 for OlexSys, GUI svn.r6817)
;
_audit_update_record
;
2024-03-21 deposited with the CCDC.	2024-05-21 downloaded from the CCDC.
;
_cell_angle_alpha 77.534(4)
_cell_angle_beta 79.396(4)
_cell_angle_gamma 80.934(4)
_cell_formula_units_Z 4
_cell_length_a 8.1324(3)
_cell_length_b 11.0134(5)
_cell_length_c 20.2400(8)
_cell_measurement_reflns_used 17862
_cell_measurement_temperature 99.7(7)
_cell_measurement_theta_max 31.2790
_cell_measurement_theta_min 3.5740
_cell_volume 1726.67(13)
_computing_cell_refinement 'CrysAlisPro 1.171.42.79a (Rigaku OD, 2022)'
_computing_data_collection 'CrysAlisPro 1.171.42.79a (Rigaku OD, 2022)'
_computing_data_reduction 'CrysAlisPro 1.171.42.79a (Rigaku OD, 2022)'
_computing_molecular_graphics 'Olex2 1.5 (Dolomanov et al., 2009)'
_computing_publication_material 'Olex2 1.5 (Dolomanov et al., 2009)'
_computing_structure_refinement 'SHELXL 2019/3 (Sheldrick, 2015)'
_computing_structure_solution 'SHELXT 2018/2 (Sheldrick, 2018)'
_diffrn_ambient_environment N~2~
_diffrn_ambient_temperature 99.7(7)
_diffrn_detector 'CCD plate'
_diffrn_detector_area_resol_mean 8.0714
_diffrn_detector_type Eos
_diffrn_measured_fraction_theta_full 0.998
_diffrn_measured_fraction_theta_max 0.943
_diffrn_measurement_details
;
List of Runs (angles in degrees, time in seconds):

  # Type    Start    End  Width  t~exp~   \w     \q     \k     \f   Frames
#--------------------------------------------------------------------------
  1  \w    -23.00 101.00   1.00    7.50    --   26.88  19.00   0.00  124
  2  \w      5.00  96.00   1.00    7.50    --   26.88  57.00  30.00   91
  3  \w    -15.00  69.00   1.00    7.50    --   26.88 -99.00-120.00   84
  4  \w    -46.00  54.00   1.00    7.50    --   26.88 -37.00 150.00  100
  5  \w    -15.00  69.00   1.00    7.50    --   26.88 -99.00 120.00   84
  6  \w     -5.00  42.00   1.00    7.50    --   26.88  77.00   0.00   47
  7  \w     37.00 105.00   1.00    7.50    --   26.88-178.00 150.00   68
  8  \w     -5.00  42.00   1.00    7.50    --   26.88  77.00 120.00   47
  9  \w     39.00 105.00   1.00    7.50    --   26.88 178.00  60.00   66
 10  \w     -5.00  42.00   1.00    7.50    --   26.88  77.00 -90.00   47
 11  \w    -46.00  54.00   1.00    7.50    --   26.88 -37.00-120.00  100
 12  \w    -42.00  48.00   1.00    7.50    --   26.88 -57.00  30.00   90
 13  \w      5.00  96.00   1.00    7.50    --   26.88  57.00-180.00   91
 14  \w    -98.00   2.00   1.00    7.50    --  -25.16 -37.00-150.00  100
 15  \w    -42.00   6.00   1.00    7.50    --  -25.16 -77.00-180.00   48
 16  \w    -15.00  69.00   1.00    7.50    --   26.88 -99.00 -30.00   84
 17  \w     37.00 105.00   1.00    7.50    --   26.88-178.00  90.00   68
 18  \w      5.00  96.00   1.00    7.50    --   26.88  57.00 120.00   91
 19  \w     -5.00  42.00   1.00    7.50    --   26.88  77.00 150.00   47
 20  \w    -94.00 -67.00   1.00    7.50    --  -25.16 -57.00  30.00   27
 21  \f     30.00 300.00   1.00    0.50   0.00   0.00   0.00    --   270
;
_diffrn_measurement_device 'four-circle diffractometer'
_diffrn_measurement_device_type 'SuperNova, Single source at offset/far, Eos'
_diffrn_measurement_method '\w and \f scans'
_diffrn_orient_matrix_type 'CrysAlisPro convention (1999,Acta A55,543-557)'
_diffrn_orient_matrix_UB_11 -0.0147264000
_diffrn_orient_matrix_UB_12 0.0628776000
_diffrn_orient_matrix_UB_13 -0.0177112000
_diffrn_orient_matrix_UB_21 0.0453000000
_diffrn_orient_matrix_UB_22 0.0198233000
_diffrn_orient_matrix_UB_23 0.0218202000
_diffrn_orient_matrix_UB_31 0.0758943000
_diffrn_orient_matrix_UB_32 -0.0092743000
_diffrn_orient_matrix_UB_33 -0.0231518000
_diffrn_radiation_monochromator mirror
_diffrn_radiation_probe x-ray
_diffrn_radiation_type 'Mo K\a'
_diffrn_radiation_wavelength 0.71073
_diffrn_reflns_av_R_equivalents 0.0639
_diffrn_reflns_av_unetI/netI 0.0474
_diffrn_reflns_Laue_measured_fraction_full 0.998
_diffrn_reflns_Laue_measured_fraction_max 0.943
_diffrn_reflns_limit_h_max 11
_diffrn_reflns_limit_h_min -11
_diffrn_reflns_limit_k_max 16
_diffrn_reflns_limit_k_min -16
_diffrn_reflns_limit_l_max 29
_diffrn_reflns_limit_l_min -29
_diffrn_reflns_number 60067
_diffrn_reflns_point_group_measured_fraction_full 0.998
_diffrn_reflns_point_group_measured_fraction_max 0.943
_diffrn_reflns_theta_full 25.242
_diffrn_reflns_theta_max 31.588
_diffrn_reflns_theta_min 3.338
_diffrn_source 'micro-focus sealed X-ray tube'
_diffrn_source_type 'SuperNova (Mo) X-ray Source'
_exptl_absorpt_coefficient_mu 0.093
_exptl_absorpt_correction_T_max 1.00000
_exptl_absorpt_correction_T_min 0.88694
_exptl_absorpt_correction_type multi-scan
_exptl_absorpt_process_details
;
CrysAlisPro 1.171.42.79a (Rigaku Oxford Diffraction, 2022)
Empirical absorption correction using spherical harmonics,
implemented in SCALE3 ABSPACK scaling algorithm.
;
_exptl_crystal_colour 'clear yellow'
_exptl_crystal_colour_lustre clear
_exptl_crystal_colour_primary yellow
_exptl_crystal_density_diffrn 1.309
_exptl_crystal_description block
_exptl_crystal_F_000 720
_exptl_crystal_size_max 0.19
_exptl_crystal_size_mid 0.17
_exptl_crystal_size_min 0.1
_refine_diff_density_max 0.380
_refine_diff_density_min -0.313
_refine_diff_density_rms 0.058
_refine_ls_extinction_method none
_refine_ls_goodness_of_fit_ref 1.032
_refine_ls_hydrogen_treatment mixed
_refine_ls_matrix_type full
_refine_ls_number_parameters 473
_refine_ls_number_reflns 10899
_refine_ls_number_restraints 25
_refine_ls_restrained_S_all 1.031
_refine_ls_R_factor_all 0.0723
_refine_ls_R_factor_gt 0.0514
_refine_ls_shift/su_max 0.000
_refine_ls_shift/su_mean 0.000
_refine_ls_structure_factor_coef Fsqd
_refine_ls_weighting_details 'w=1/[\s^2^(Fo^2^)+(0.0370P)^2^+1.1077P] where P=(Fo^2^+2Fc^2^)/3'
_refine_ls_weighting_scheme calc
_refine_ls_wR_factor_gt 0.1119
_refine_ls_wR_factor_ref 0.1232
_reflns_Friedel_coverage 0.000
_reflns_number_gt 8296
_reflns_number_total 10899
_reflns_threshold_expression 'I > 2\s(I)'
_cod_data_source_file d4cc01935k2.cif
_cod_data_source_block s6380a
_cod_depositor_comments 'Adding full bibliography for 7133072.cif.'
_cod_database_code 7133072
_shelx_shelxl_version_number 2019/3
_shelx_space_group_comment
;
The symmetry employed for this shelxl refinement is uniquely defined
by the following loop, which should always be used as a source of
symmetry information in preference to the above space-group names.
They are only intended as comments.
;
_shelx_estimated_absorpt_t_max 0.991
_shelx_estimated_absorpt_t_min 0.983
_olex2_refinement_description
;
1. Fixed Uiso
 At 1.2 times of:
  All C(H) groups, All C(H,H) groups
 At 1.5 times of:
  All C(H,H,H) groups, All C(H,H,H,H,H,H) groups
2. Restrained distances
 O3-C18 \\sim O3-C01F
 with sigma of 0.02
3. Uiso/Uaniso restraints and constraints
C19 \\sim C18 \\sim C01F: within 2A with sigma of 0.006 and sigma for terminal
atoms of 0.012 within 2A
4. Rigid body (RIGU) restrains
 C01F, C18, C19
 with sigma for 1-2 distances of 0.004 and sigma for 1-3 distances of 0.004
5. Others
 Sof(H19D)=Sof(H19E)=Sof(H19F)=Sof(C01F)=Sof(H01A)=Sof(H01B)=1-FVAR(1)
 Sof(H19A)=Sof(H19B)=Sof(H19C)=Sof(C18)=Sof(H18A)=Sof(H18B)=FVAR(1)
6.a Secondary CH2 refined with riding coordinates:
 C28(H28A,H28B), C37(H37A,H37B), C9(H9A,H9B), C18(H18A,H18B), C01F(H01A,H01B)
6.b Aromatic/amide H refined with riding coordinates:
 C22(H22), C6(H6), C24(H24), C5(H5), C13(H13), C3(H3), C2(H2A), C15(H15),
 C31(H31), C21(H21), C12(H12), C25(H25), C11(H11), C16(H16), C35(H35), C34(H34),
  C33(H33), C32(H32)
6.c Idealised Me refined as rotating group:
 C38(H38A,H38B,H38C), C10(H10A,H10B,H10C), C29(H29A,H29B,H29C), C19(H19A,H19B,
 H19C), C19(H19D,H19E,H19F)
;
_olex2_submission_special_instructions 'No special instructions were received'
_oxdiff_exptl_absorpt_empirical_details
;
Empirical correction (ABSPACK) includes:
- Absorption correction using spherical harmonics
- Frame scaling
;
_oxdiff_exptl_absorpt_empirical_full_max 1.228
_oxdiff_exptl_absorpt_empirical_full_min 0.714

loop_
_space_group_symop_operation_xyz
'x, y, z'
'-x, -y, -z'

loop_
_atom_site_label
_atom_site_type_symbol
_atom_site_fract_x
_atom_site_fract_y
_atom_site_fract_z
_atom_site_U_iso_or_equiv
_atom_site_adp_type
_atom_site_occupancy
_atom_site_site_symmetry_order
_atom_site_calc_flag
_atom_site_refinement_flags_posn
_atom_site_refinement_flags_adp
_atom_site_refinement_flags_occupancy
_atom_site_disorder_assembly
_atom_site_disorder_group
O4 O 0.12313(12) 0.12309(9) 0.48835(5) 0.01688(19) Uani 1 1 d . . . . .
O8 O 0.10272(12) 0.61721(9) 0.00652(5) 0.01634(19) Uani 1 1 d . . . . .
O7 O 0.25709(12) 0.76584(9) 0.01504(5) 0.01666(19) Uani 1 1 d . . . . .
O3 O 0.28593(12) 0.27619(10) 0.48047(5) 0.0205(2) Uani 1 1 d D . . . .
O6 O 0.95142(12) 0.74624(10) 0.15749(6) 0.0238(2) Uani 1 1 d . . . . .
O5 O 0.76851(13) 0.78078(11) 0.24599(6) 0.0264(2) Uani 1 1 d . . . . .
O1 O 1.09612(13) 0.34628(11) 0.33041(6) 0.0282(2) Uani 1 1 d . . . . .
O2 O 0.94462(14) 0.49028(10) 0.26870(6) 0.0265(2) Uani 1 1 d . . . . .
N4 N 0.15507(14) 0.39287(11) 0.09202(6) 0.0150(2) Uani 1 1 d . . . . .
N2 N 0.25119(15) -0.05470(11) 0.41560(6) 0.0161(2) Uani 1 1 d . . . . .
N3 N 0.80807(14) 0.74730(11) 0.19025(6) 0.0176(2) Uani 1 1 d . . . . .
N1 N 0.96114(15) 0.39233(11) 0.31073(6) 0.0188(2) Uani 1 1 d . . . . .
C36 C 0.21138(16) 0.64857(12) 0.03256(6) 0.0133(2) Uani 1 1 d . . . . .
C23 C 0.43130(16) 0.62445(12) 0.10962(6) 0.0129(2) Uani 1 1 d . . . . .
C4 C 0.53894(16) 0.19337(12) 0.39018(6) 0.0133(2) Uani 1 1 d . . . . .
C27 C 0.26830(15) 0.44933(12) 0.11309(6) 0.0132(2) Uani 1 1 d . . . . .
C20 C 0.67646(16) 0.70772(12) 0.16152(7) 0.0148(2) Uani 1 1 d . . . . .
C17 C 0.25447(16) 0.16987(12) 0.46408(7) 0.0141(2) Uani 1 1 d . . . . .
C1 C 0.81334(16) 0.32507(13) 0.33898(7) 0.0152(2) Uani 1 1 d . . . . .
C7 C 0.39190(16) 0.12081(12) 0.41684(6) 0.0134(2) Uani 1 1 d . . . . .
C30 C 0.11378(17) 0.26941(13) 0.12272(7) 0.0155(2) Uani 1 1 d . . . . .
C22 C 0.39048(17) 0.67299(13) 0.16988(7) 0.0172(3) Uani 1 1 d . . . . .
H22 H 0.277394 0.678007 0.192842 0.021 Uiso 1 1 calc R U . . .
C26 C 0.30252(15) 0.57015(12) 0.08448(6) 0.0130(2) Uani 1 1 d . . . . .
C14 C 0.23984(16) -0.16809(12) 0.39415(7) 0.0145(2) Uani 1 1 d . . . . .
C6 C 0.66038(17) 0.37322(13) 0.31649(7) 0.0174(3) Uani 1 1 d . . . . .
H6 H 0.649532 0.449739 0.284335 0.021 Uiso 1 1 calc R U . . .
C24 C 0.59675(17) 0.62318(13) 0.07472(7) 0.0171(3) Uani 1 1 d . . . . .
H24 H 0.624719 0.593461 0.032847 0.021 Uiso 1 1 calc R U . . .
C5 C 0.52358(16) 0.30606(13) 0.34244(7) 0.0161(2) Uani 1 1 d . . . . .
H5 H 0.418018 0.337065 0.327568 0.019 Uiso 1 1 calc R U . . .
C13 C 0.13283(17) -0.16674(14) 0.34753(7) 0.0181(3) Uani 1 1 d . . . . .
H13 H 0.066248 -0.091240 0.330874 0.022 Uiso 1 1 calc R U . . .
C8 C 0.38431(16) 0.01196(12) 0.39440(6) 0.0142(2) Uani 1 1 d . . . . .
C3 C 0.69475(17) 0.15007(13) 0.41201(7) 0.0181(3) Uani 1 1 d . . . . .
H3 H 0.706113 0.074515 0.444857 0.022 Uiso 1 1 calc R U . . .
C2 C 0.83336(17) 0.21510(14) 0.38673(7) 0.0193(3) Uani 1 1 d . . . . .
H2A H 0.938915 0.184979 0.401775 0.023 Uiso 1 1 calc R U . . .
C28 C 0.36243(16) 0.37245(13) 0.16885(7) 0.0160(2) Uani 1 1 d . . . . .
H28A H 0.293892 0.307299 0.196787 0.019 Uiso 1 1 calc R U . . .
H28B H 0.379427 0.427305 0.199225 0.019 Uiso 1 1 calc R U . . .
C15 C 0.33459(18) -0.27912(13) 0.41982(7) 0.0187(3) Uani 1 1 d . . . . .
H15 H 0.404430 -0.280608 0.452872 0.022 Uiso 1 1 calc R U . . .
C31 C -0.02422(18) 0.25447(14) 0.17476(7) 0.0194(3) Uani 1 1 d . . . . .
H31 H -0.091002 0.325809 0.189098 0.023 Uiso 1 1 calc R U . . .
C21 C 0.51301(17) 0.71400(13) 0.19668(7) 0.0176(3) Uani 1 1 d . . . . .
H21 H 0.485334 0.745496 0.238021 0.021 Uiso 1 1 calc R U . . .
C12 C 0.12382(18) -0.27634(14) 0.32545(7) 0.0204(3) Uani 1 1 d . . . . .
H12 H 0.050539 -0.275838 0.293829 0.024 Uiso 1 1 calc R U . . .
C37 C 0.16304(18) 0.85507(13) -0.03235(7) 0.0189(3) Uani 1 1 d . . . . .
H37A H 0.046813 0.877230 -0.009642 0.023 Uiso 1 1 calc R U . . .
H37B H 0.156910 0.818666 -0.072355 0.023 Uiso 1 1 calc R U . . .
C25 C 0.72117(17) 0.66470(13) 0.10025(7) 0.0181(3) Uani 1 1 d . . . . .
H25 H 0.833380 0.663606 0.076429 0.022 Uiso 1 1 calc R U . . .
C9 C 0.51916(17) -0.03081(13) 0.33903(7) 0.0174(3) Uani 1 1 d . . . . .
H9A H 0.534899 -0.123454 0.346324 0.021 Uiso 1 1 calc R U . . .
H9B H 0.627480 -0.002813 0.341331 0.021 Uiso 1 1 calc R U . . .
C11 C 0.22174(18) -0.38637(14) 0.34955(7) 0.0202(3) Uani 1 1 d . . . . .
H11 H 0.217138 -0.460734 0.333709 0.024 Uiso 1 1 calc R U . . .
C16 C 0.32649(19) -0.38799(14) 0.39681(7) 0.0208(3) Uani 1 1 d . . . . .
H16 H 0.392798 -0.463628 0.413469 0.025 Uiso 1 1 calc R U . . .
C38 C 0.2537(2) 0.97003(14) -0.05506(8) 0.0236(3) Uani 1 1 d . . . . .
H38A H 0.190157 1.033891 -0.085646 0.035 Uiso 1 1 calc R U . . .
H38B H 0.366621 0.947766 -0.079411 0.035 Uiso 1 1 calc R U . . .
H38C H 0.263358 1.003109 -0.014885 0.035 Uiso 1 1 calc R U . . .
C35 C 0.20953(19) 0.16517(14) 0.10075(8) 0.0214(3) Uani 1 1 d . . . . .
H35 H 0.302574 0.175430 0.064846 0.026 Uiso 1 1 calc R U . . .
C34 C 0.1685(2) 0.04557(14) 0.13160(9) 0.0279(3) Uani 1 1 d . . . . .
H34 H 0.233673 -0.025804 0.116666 0.033 Uiso 1 1 calc R U . . .
C10 C 0.4676(2) 0.02394(15) 0.26840(7) 0.0259(3) Uani 1 1 d . . . . .
H10A H 0.558574 0.000483 0.232690 0.039 Uiso 1 1 calc R U . . .
H10B H 0.446145 0.115458 0.262349 0.039 Uiso 1 1 calc R U . . .
H10C H 0.365001 -0.009123 0.265025 0.039 Uiso 1 1 calc R U . . .
C29 C 0.53390(18) 0.30960(14) 0.13948(8) 0.0240(3) Uani 1 1 d . . . . .
H29A H 0.517269 0.252588 0.110868 0.036 Uiso 1 1 calc R U . . .
H29B H 0.592190 0.262168 0.177095 0.036 Uiso 1 1 calc R U . . .
H29C H 0.601973 0.373828 0.111673 0.036 Uiso 1 1 calc R U . . .
C33 C 0.0322(2) 0.03045(15) 0.18426(8) 0.0299(4) Uani 1 1 d . . . . .
H33 H 0.005075 -0.051171 0.205529 0.036 Uiso 1 1 calc R U . . .
C32 C -0.0638(2) 0.13476(16) 0.20563(8) 0.0267(3) Uani 1 1 d . . . . .
H32 H -0.157023 0.124437 0.241460 0.032 Uiso 1 1 calc R U . . .
C19 C 0.2185(2) 0.40638(16) 0.56507(8) 0.0255(3) Uani 1 1 d . U . . .
H19A H 0.261452 0.339949 0.600641 0.038 Uiso 0.845(8) 1 calc R U P A 1
H19B H 0.129691 0.463247 0.586443 0.038 Uiso 0.845(8) 1 calc R U P A 1
H19C H 0.310568 0.453293 0.539403 0.038 Uiso 0.845(8) 1 calc R U P A 1
H19D H 0.238276 0.474969 0.525792 0.038 Uiso 0.155(8) 1 calc R U P A 2
H19E H 0.323118 0.376485 0.584206 0.038 Uiso 0.155(8) 1 calc R U P A 2
H19F H 0.131086 0.436511 0.600119 0.038 Uiso 0.155(8) 1 calc R U P A 2
C18 C 0.1467(2) 0.3484(2) 0.51653(15) 0.0201(5) Uani 0.845(8) 1 d D U P A 1
H18A H 0.062053 0.293374 0.542579 0.024 Uiso 0.845(8) 1 calc R U P A 1
H18B H 0.091415 0.414884 0.483521 0.024 Uiso 0.845(8) 1 calc R U P A 1
C01F C 0.1644(14) 0.3058(15) 0.5433(8) 0.0223(18) Uani 0.155(8) 1 d D U P A 2
H01A H 0.048935 0.330342 0.531939 0.027 Uiso 0.155(8) 1 calc R U P A 2
H01B H 0.163044 0.230886 0.580492 0.027 Uiso 0.155(8) 1 calc R U P A 2
H2 H 0.164(2) -0.0232(17) 0.4426(9) 0.022(4) Uiso 1 1 d . . . . .
H4 H 0.097(2) 0.4401(18) 0.0603(10) 0.026(5) Uiso 1 1 d . . . . .

loop_
_atom_site_aniso_label
_atom_site_aniso_U_11
_atom_site_aniso_U_22
_atom_site_aniso_U_33
_atom_site_aniso_U_23
_atom_site_aniso_U_13
_atom_site_aniso_U_12
O4 0.0145(4) 0.0163(5) 0.0204(5) -0.0051(4) -0.0005(4) -0.0041(4)
O8 0.0150(4) 0.0185(5) 0.0170(4) -0.0022(4) -0.0060(4) -0.0040(4)
O7 0.0186(5) 0.0134(4) 0.0190(5) -0.0002(4) -0.0074(4) -0.0038(4)
O3 0.0161(5) 0.0187(5) 0.0293(5) -0.0140(4) 0.0038(4) -0.0053(4)
O6 0.0141(5) 0.0277(6) 0.0315(6) -0.0067(5) -0.0042(4) -0.0063(4)
O5 0.0221(5) 0.0344(6) 0.0294(6) -0.0167(5) -0.0082(4) -0.0036(5)
O1 0.0157(5) 0.0294(6) 0.0416(7) -0.0065(5) -0.0066(5) -0.0073(4)
O2 0.0284(6) 0.0221(6) 0.0292(6) -0.0003(4) -0.0030(5) -0.0121(4)
N4 0.0160(5) 0.0135(5) 0.0163(5) -0.0003(4) -0.0052(4) -0.0048(4)
N2 0.0160(5) 0.0140(5) 0.0191(5) -0.0062(4) 0.0003(4) -0.0038(4)
N3 0.0163(5) 0.0148(5) 0.0239(6) -0.0042(4) -0.0076(4) -0.0024(4)
N1 0.0187(5) 0.0183(6) 0.0221(6) -0.0082(5) -0.0005(5) -0.0070(5)
C36 0.0113(5) 0.0143(6) 0.0135(5) -0.0027(4) 0.0006(4) -0.0023(4)
C23 0.0132(5) 0.0125(6) 0.0134(5) -0.0006(4) -0.0043(4) -0.0025(4)
C4 0.0144(6) 0.0134(6) 0.0133(5) -0.0051(4) -0.0010(4) -0.0030(5)
C27 0.0116(5) 0.0159(6) 0.0123(5) -0.0042(4) -0.0012(4) -0.0015(5)
C20 0.0137(6) 0.0138(6) 0.0184(6) -0.0024(5) -0.0058(5) -0.0037(5)
C17 0.0151(6) 0.0127(6) 0.0150(6) -0.0026(5) -0.0039(5) -0.0017(5)
C1 0.0149(6) 0.0163(6) 0.0166(6) -0.0069(5) 0.0002(5) -0.0060(5)
C7 0.0132(5) 0.0128(6) 0.0143(6) -0.0025(4) -0.0019(4) -0.0025(4)
C30 0.0176(6) 0.0152(6) 0.0158(6) -0.0019(5) -0.0067(5) -0.0052(5)
C22 0.0127(6) 0.0227(7) 0.0181(6) -0.0076(5) -0.0016(5) -0.0031(5)
C26 0.0115(5) 0.0151(6) 0.0132(5) -0.0035(5) -0.0018(4) -0.0033(5)
C14 0.0156(6) 0.0137(6) 0.0149(6) -0.0041(5) 0.0005(5) -0.0052(5)
C6 0.0174(6) 0.0140(6) 0.0196(6) -0.0010(5) -0.0017(5) -0.0029(5)
C24 0.0167(6) 0.0206(7) 0.0154(6) -0.0057(5) -0.0001(5) -0.0058(5)
C5 0.0132(6) 0.0153(6) 0.0195(6) -0.0033(5) -0.0031(5) -0.0004(5)
C13 0.0182(6) 0.0187(7) 0.0175(6) -0.0026(5) -0.0032(5) -0.0031(5)
C8 0.0156(6) 0.0133(6) 0.0133(6) -0.0016(4) -0.0026(5) -0.0019(5)
C3 0.0191(6) 0.0167(6) 0.0190(6) 0.0003(5) -0.0068(5) -0.0047(5)
C2 0.0163(6) 0.0207(7) 0.0230(7) -0.0037(5) -0.0074(5) -0.0045(5)
C28 0.0163(6) 0.0165(6) 0.0154(6) 0.0003(5) -0.0043(5) -0.0050(5)
C15 0.0207(6) 0.0173(7) 0.0199(6) -0.0048(5) -0.0056(5) -0.0032(5)
C31 0.0210(6) 0.0233(7) 0.0160(6) -0.0032(5) -0.0037(5) -0.0087(5)
C21 0.0153(6) 0.0220(7) 0.0181(6) -0.0087(5) -0.0022(5) -0.0034(5)
C12 0.0196(6) 0.0269(7) 0.0180(6) -0.0077(5) -0.0031(5) -0.0083(6)
C37 0.0206(6) 0.0155(6) 0.0209(6) -0.0001(5) -0.0086(5) -0.0012(5)
C25 0.0132(6) 0.0210(7) 0.0212(6) -0.0059(5) -0.0005(5) -0.0054(5)
C9 0.0186(6) 0.0159(6) 0.0183(6) -0.0061(5) 0.0013(5) -0.0049(5)
C11 0.0217(7) 0.0193(7) 0.0215(7) -0.0088(5) 0.0028(5) -0.0091(5)
C16 0.0246(7) 0.0145(6) 0.0231(7) -0.0038(5) -0.0026(6) -0.0026(5)
C38 0.0311(8) 0.0150(7) 0.0254(7) -0.0012(5) -0.0077(6) -0.0045(6)
C35 0.0242(7) 0.0194(7) 0.0221(7) -0.0051(5) -0.0068(6) -0.0020(6)
C34 0.0416(9) 0.0151(7) 0.0316(8) -0.0037(6) -0.0202(7) -0.0012(6)
C10 0.0345(8) 0.0246(8) 0.0167(6) -0.0035(6) 0.0016(6) -0.0049(6)
C29 0.0173(6) 0.0209(7) 0.0309(8) 0.0011(6) -0.0048(6) -0.0009(5)
C33 0.0488(10) 0.0206(7) 0.0264(8) 0.0064(6) -0.0222(7) -0.0185(7)
C32 0.0316(8) 0.0329(9) 0.0190(7) 0.0031(6) -0.0079(6) -0.0202(7)
C19 0.0240(7) 0.0292(8) 0.0262(7) -0.0144(6) 0.0002(6) -0.0040(6)
C18 0.0163(8) 0.0195(10) 0.0257(12) -0.0113(9) 0.0014(7) -0.0013(7)
C01F 0.019(3) 0.024(4) 0.026(4) -0.014(3) 0.004(3) -0.003(3)

loop_
_atom_type_symbol
_atom_type_description
_atom_type_scat_dispersion_real
_atom_type_scat_dispersion_imag
_atom_type_scat_source
C C 0.0033 0.0016 'International Tables Vol C Tables 4.2.6.8 and 6.1.1.4'
H H 0.0000 0.0000 'International Tables Vol C Tables 4.2.6.8 and 6.1.1.4'
N N 0.0061 0.0033 'International Tables Vol C Tables 4.2.6.8 and 6.1.1.4'
O O 0.0106 0.0060 'International Tables Vol C Tables 4.2.6.8 and 6.1.1.4'

loop_
_exptl_crystal_face_index_h
_exptl_crystal_face_index_k
_exptl_crystal_face_index_l
_exptl_crystal_face_perp_dist
0 7 27 0.0766
2 -6 -26 0.0666
11 5 14 0.0588
-11 -1 1 0.0860
7 -11 -3 0.0685
-5 -7 18 0.0836
0 12 -13 0.0453
-4 13 -3 0.0603
1 -12 14 0.0462
1 -14 3 0.0661
6 -11 -8 0.0638
0 -6 23 0.0500
2 14 17 0.0597

loop_
_geom_angle_atom_site_label_1
_geom_angle_atom_site_label_2
_geom_angle_atom_site_label_3
_geom_angle
_geom_angle_site_symmetry_1
_geom_angle_site_symmetry_3
_geom_angle_publ_flag
C36 O7 C37 116.27(10) . . ?
C17 O3 C18 117.64(12) . . ?
C17 O3 C01F 110.6(5) . . ?
C27 N4 C30 123.72(11) . . ?
C27 N4 H4 116.3(12) . . ?
C30 N4 H4 119.7(12) . . ?
C14 N2 H2 118.5(12) . . ?
C8 N2 C14 124.11(11) . . ?
C8 N2 H2 117.3(12) . . ?
O6 N3 O5 123.32(12) . . ?
O6 N3 C20 118.60(11) . . ?
O5 N3 C20 118.07(11) . . ?
O1 N1 C1 117.84(12) . . ?
O2 N1 O1 123.38(12) . . ?
O2 N1 C1 118.78(12) . . ?
O8 C36 O7 121.99(12) . . ?
O8 C36 C26 126.14(12) . . ?
O7 C36 C26 111.86(11) . . ?
C22 C23 C26 120.71(11) . . ?
C24 C23 C22 118.74(12) . . ?
C24 C23 C26 120.51(11) . . ?
C5 C4 C7 120.68(12) . . ?
C3 C4 C7 120.74(12) . . ?
C3 C4 C5 118.58(12) . . ?
N4 C27 C26 123.02(12) . . ?
N4 C27 C28 117.10(11) . . ?
C26 C27 C28 119.85(11) . . ?
C21 C20 N3 118.91(12) . . ?
C21 C20 C25 122.54(12) . . ?
C25 C20 N3 118.55(12) . . ?
O4 C17 O3 122.02(12) . . ?
O4 C17 C7 125.94(12) . . ?
O3 C17 C7 112.04(11) . . ?
C6 C1 N1 119.11(12) . . ?
C2 C1 N1 118.23(12) . . ?
C2 C1 C6 122.66(12) . . ?
C17 C7 C4 118.60(11) . . ?
C8 C7 C4 120.57(11) . . ?
C8 C7 C17 120.77(11) . . ?
C31 C30 N4 119.38(12) . . ?
C35 C30 N4 120.49(12) . . ?
C35 C30 C31 120.13(13) . . ?
C23 C22 H22 119.5 . . ?
C21 C22 C23 121.02(12) . . ?
C21 C22 H22 119.5 . . ?
C36 C26 C23 118.55(11) . . ?
C27 C26 C36 121.68(11) . . ?
C27 C26 C23 119.71(11) . . ?
C13 C14 N2 119.53(12) . . ?
C15 C14 N2 120.23(12) . . ?
C15 C14 C13 120.24(12) . . ?
C1 C6 H6 121.0 . . ?
C1 C6 C5 118.07(13) . . ?
C5 C6 H6 121.0 . . ?
C23 C24 H24 119.4 . . ?
C25 C24 C23 121.20(12) . . ?
C25 C24 H24 119.4 . . ?
C4 C5 H5 119.4 . . ?
C6 C5 C4 121.11(12) . . ?
C6 C5 H5 119.4 . . ?
C14 C13 H13 120.1 . . ?
C12 C13 C14 119.76(13) . . ?
C12 C13 H13 120.1 . . ?
N2 C8 C7 122.57(12) . . ?
N2 C8 C9 116.77(11) . . ?
C7 C8 C9 120.40(11) . . ?
C4 C3 H3 119.3 . . ?
C2 C3 C4 121.44(13) . . ?
C2 C3 H3 119.3 . . ?
C1 C2 C3 118.13(13) . . ?
C1 C2 H2A 120.9 . . ?
C3 C2 H2A 120.9 . . ?
C27 C28 H28A 109.3 . . ?
C27 C28 H28B 109.3 . . ?
C27 C28 C29 111.82(11) . . ?
H28A C28 H28B 107.9 . . ?
C29 C28 H28A 109.3 . . ?
C29 C28 H28B 109.3 . . ?
C14 C15 H15 120.2 . . ?
C14 C15 C16 119.62(13) . . ?
C16 C15 H15 120.2 . . ?
C30 C31 H31 120.1 . . ?
C32 C31 C30 119.81(14) . . ?
C32 C31 H31 120.1 . . ?
C20 C21 C22 118.33(12) . . ?
C20 C21 H21 120.8 . . ?
C22 C21 H21 120.8 . . ?
C13 C12 H12 120.0 . . ?
C11 C12 C13 120.06(13) . . ?
C11 C12 H12 120.0 . . ?
O7 C37 H37A 110.2 . . ?
O7 C37 H37B 110.2 . . ?
O7 C37 C38 107.52(11) . . ?
H37A C37 H37B 108.5 . . ?
C38 C37 H37A 110.2 . . ?
C38 C37 H37B 110.2 . . ?
C20 C25 C24 118.09(12) . . ?
C20 C25 H25 121.0 . . ?
C24 C25 H25 121.0 . . ?
C8 C9 H9A 109.7 . . ?
C8 C9 H9B 109.7 . . ?
C8 C9 C10 109.91(12) . . ?
H9A C9 H9B 108.2 . . ?
C10 C9 H9A 109.7 . . ?
C10 C9 H9B 109.7 . . ?
C12 C11 H11 119.9 . . ?
C12 C11 C16 120.11(13) . . ?
C16 C11 H11 119.9 . . ?
C15 C16 H16 119.9 . . ?
C11 C16 C15 120.18(14) . . ?
C11 C16 H16 119.9 . . ?
C37 C38 H38A 109.5 . . ?
C37 C38 H38B 109.5 . . ?
C37 C38 H38C 109.5 . . ?
H38A C38 H38B 109.5 . . ?
H38A C38 H38C 109.5 . . ?
H38B C38 H38C 109.5 . . ?
C30 C35 H35 120.1 . . ?
C30 C35 C34 119.75(14) . . ?
C34 C35 H35 120.1 . . ?
C35 C34 H34 119.9 . . ?
C33 C34 C35 120.16(15) . . ?
C33 C34 H34 119.9 . . ?
C9 C10 H10A 109.5 . . ?
C9 C10 H10B 109.5 . . ?
C9 C10 H10C 109.5 . . ?
H10A C10 H10B 109.5 . . ?
H10A C10 H10C 109.5 . . ?
H10B C10 H10C 109.5 . . ?
C28 C29 H29A 109.5 . . ?
C28 C29 H29B 109.5 . . ?
C28 C29 H29C 109.5 . . ?
H29A C29 H29B 109.5 . . ?
H29A C29 H29C 109.5 . . ?
H29B C29 H29C 109.5 . . ?
C34 C33 H33 120.1 . . ?
C32 C33 C34 119.89(14) . . ?
C32 C33 H33 120.1 . . ?
C31 C32 H32 119.9 . . ?
C33 C32 C31 120.25(15) . . ?
C33 C32 H32 119.9 . . ?
H19A C19 H19B 109.5 . . ?
H19A C19 H19C 109.5 . . ?
H19B C19 H19C 109.5 . . ?
H19D C19 H19E 109.5 . . ?
H19D C19 H19F 109.5 . . ?
H19E C19 H19F 109.5 . . ?
C18 C19 H19A 109.5 . . ?
C18 C19 H19B 109.5 . . ?
C18 C19 H19C 109.5 . . ?
C01F C19 H19D 109.5 . . ?
C01F C19 H19E 109.5 . . ?
C01F C19 H19F 109.5 . . ?
O3 C18 C19 107.57(15) . . ?
O3 C18 H18A 110.2 . . ?
O3 C18 H18B 110.2 . . ?
C19 C18 H18A 110.2 . . ?
C19 C18 H18B 110.2 . . ?
H18A C18 H18B 108.5 . . ?
O3 C01F H01A 110.0 . . ?
O3 C01F H01B 110.0 . . ?
C19 C01F O3 108.6(7) . . ?
C19 C01F H01A 110.0 . . ?
C19 C01F H01B 110.0 . . ?
H01A C01F H01B 108.3 . . ?

loop_
_geom_bond_atom_site_label_1
_geom_bond_atom_site_label_2
_geom_bond_distance
_geom_bond_site_symmetry_2
_geom_bond_publ_flag
O4 C17 1.2323(16) . ?
O8 C36 1.2345(15) . ?
O7 C36 1.3553(16) . ?
O7 C37 1.4481(16) . ?
O3 C17 1.3565(16) . ?
O3 C18 1.4525(19) . ?
O3 C01F 1.521(10) . ?
O6 N3 1.2302(15) . ?
O5 N3 1.2332(16) . ?
O1 N1 1.2326(16) . ?
O2 N1 1.2270(16) . ?
N4 C27 1.3624(16) . ?
N4 C30 1.4318(17) . ?
N4 H4 0.891(19) . ?
N2 C14 1.4289(17) . ?
N2 C8 1.3560(17) . ?
N2 H2 0.885(18) . ?
N3 C20 1.4694(16) . ?
N1 C1 1.4715(17) . ?
C36 C26 1.4466(18) . ?
C23 C22 1.4000(18) . ?
C23 C26 1.4962(17) . ?
C23 C24 1.3993(18) . ?
C4 C7 1.4958(17) . ?
C4 C5 1.4026(19) . ?
C4 C3 1.3975(18) . ?
C27 C26 1.3813(18) . ?
C27 C28 1.5092(18) . ?
C20 C21 1.3864(18) . ?
C20 C25 1.3886(19) . ?
C17 C7 1.4473(18) . ?
C1 C6 1.3900(19) . ?
C1 C2 1.385(2) . ?
C7 C8 1.3841(18) . ?
C30 C31 1.3943(19) . ?
C30 C35 1.390(2) . ?
C22 H22 0.9500 . ?
C22 C21 1.3920(18) . ?
C14 C13 1.3928(19) . ?
C14 C15 1.3911(19) . ?
C6 H6 0.9500 . ?
C6 C5 1.3919(18) . ?
C24 H24 0.9500 . ?
C24 C25 1.3929(18) . ?
C5 H5 0.9500 . ?
C13 H13 0.9500 . ?
C13 C12 1.391(2) . ?
C8 C9 1.5144(18) . ?
C3 H3 0.9500 . ?
C3 C2 1.3890(19) . ?
C2 H2A 0.9500 . ?
C28 H28A 0.9900 . ?
C28 H28B 0.9900 . ?
C28 C29 1.532(2) . ?
C15 H15 0.9500 . ?
C15 C16 1.3915(19) . ?
C31 H31 0.9500 . ?
C31 C32 1.392(2) . ?
C21 H21 0.9500 . ?
C12 H12 0.9500 . ?
C12 C11 1.387(2) . ?
C37 H37A 0.9900 . ?
C37 H37B 0.9900 . ?
C37 C38 1.509(2) . ?
C25 H25 0.9500 . ?
C9 H9A 0.9900 . ?
C9 H9B 0.9900 . ?
C9 C10 1.534(2) . ?
C11 H11 0.9500 . ?
C11 C16 1.389(2) . ?
C16 H16 0.9500 . ?
C38 H38A 0.9800 . ?
C38 H38B 0.9800 . ?
C38 H38C 0.9800 . ?
C35 H35 0.9500 . ?
C35 C34 1.394(2) . ?
C34 H34 0.9500 . ?
C34 C33 1.392(3) . ?
C10 H10A 0.9800 . ?
C10 H10B 0.9800 . ?
C10 H10C 0.9800 . ?
C29 H29A 0.9800 . ?
C29 H29B 0.9800 . ?
C29 H29C 0.9800 . ?
C33 H33 0.9500 . ?
C33 C32 1.387(3) . ?
C32 H32 0.9500 . ?
C19 H19A 0.9800 . ?
C19 H19B 0.9800 . ?
C19 H19C 0.9800 . ?
C19 H19D 0.9800 . ?
C19 H19E 0.9800 . ?
C19 H19F 0.9800 . ?
C19 C18 1.520(3) . ?
C19 C01F 1.432(11) . ?
C18 H18A 0.9900 . ?
C18 H18B 0.9900 . ?
C01F H01A 0.9900 . ?
C01F H01B 0.9900 . ?

loop_
_geom_torsion_atom_site_label_1
_geom_torsion_atom_site_label_2
_geom_torsion_atom_site_label_3
_geom_torsion_atom_site_label_4
_geom_torsion
_geom_torsion_site_symmetry_1
_geom_torsion_site_symmetry_2
_geom_torsion_site_symmetry_3
_geom_torsion_site_symmetry_4
_geom_torsion_publ_flag
O4 C17 C7 C4 177.32(13) . . . . ?
O4 C17 C7 C8 0.1(2) . . . . ?
O8 C36 C26 C23 179.53(12) . . . . ?
O8 C36 C26 C27 -3.3(2) . . . . ?
O7 C36 C26 C23 -1.35(16) . . . . ?
O7 C36 C26 C27 175.83(11) . . . . ?
O3 C17 C7 C4 -3.39(17) . . . . ?
O3 C17 C7 C8 179.43(12) . . . . ?
O6 N3 C20 C21 -177.15(13) . . . . ?
O6 N3 C20 C25 3.23(19) . . . . ?
O5 N3 C20 C21 2.37(19) . . . . ?
O5 N3 C20 C25 -177.25(13) . . . . ?
O1 N1 C1 C6 -178.47(13) . . . . ?
O1 N1 C1 C2 0.94(18) . . . . ?
O2 N1 C1 C6 1.03(19) . . . . ?
O2 N1 C1 C2 -179.56(13) . . . . ?
N4 C27 C26 C36 4.07(19) . . . . ?
N4 C27 C26 C23 -178.78(12) . . . . ?
N4 C27 C28 C29 94.93(14) . . . . ?
N4 C30 C31 C32 -179.04(12) . . . . ?
N4 C30 C35 C34 179.44(13) . . . . ?
N2 C14 C13 C12 178.73(12) . . . . ?
N2 C14 C15 C16 -177.91(12) . . . . ?
N2 C8 C9 C10 83.53(15) . . . . ?
N3 C20 C21 C22 -178.26(12) . . . . ?
N3 C20 C25 C24 177.73(12) . . . . ?
N1 C1 C6 C5 178.15(12) . . . . ?
N1 C1 C2 C3 -178.37(12) . . . . ?
C36 O7 C37 C38 -169.52(11) . . . . ?
C23 C22 C21 C20 1.1(2) . . . . ?
C23 C24 C25 C20 -0.1(2) . . . . ?
C4 C7 C8 N2 -177.96(12) . . . . ?
C4 C7 C8 C9 -4.04(19) . . . . ?
C4 C3 C2 C1 0.1(2) . . . . ?
C27 N4 C30 C31 93.60(16) . . . . ?
C27 N4 C30 C35 -86.74(17) . . . . ?
C17 O3 C18 C19 145.93(15) . . . . ?
C17 O3 C01F C19 171.0(8) . . . . ?
C17 C7 C8 N2 -0.8(2) . . . . ?
C17 C7 C8 C9 173.08(12) . . . . ?
C1 C6 C5 C4 0.3(2) . . . . ?
C7 C4 C5 C6 -178.95(12) . . . . ?
C7 C4 C3 C2 178.73(12) . . . . ?
C7 C8 C9 C10 -90.73(15) . . . . ?
C30 N4 C27 C26 -177.71(12) . . . . ?
C30 N4 C27 C28 4.21(18) . . . . ?
C30 C31 C32 C33 -0.8(2) . . . . ?
C30 C35 C34 C33 0.0(2) . . . . ?
C22 C23 C26 C36 96.88(15) . . . . ?
C22 C23 C26 C27 -80.36(16) . . . . ?
C22 C23 C24 C25 2.4(2) . . . . ?
C26 C23 C22 C21 174.56(13) . . . . ?
C26 C23 C24 C25 -175.11(13) . . . . ?
C26 C27 C28 C29 -83.21(15) . . . . ?
C14 N2 C8 C7 -179.27(12) . . . . ?
C14 N2 C8 C9 6.60(19) . . . . ?
C14 C13 C12 C11 -0.3(2) . . . . ?
C14 C15 C16 C11 -1.3(2) . . . . ?
C6 C1 C2 C3 1.0(2) . . . . ?
C24 C23 C22 C21 -3.0(2) . . . . ?
C24 C23 C26 C36 -85.64(16) . . . . ?
C24 C23 C26 C27 97.12(15) . . . . ?
C5 C4 C7 C17 -72.02(16) . . . . ?
C5 C4 C7 C8 105.17(15) . . . . ?
C5 C4 C3 C2 -1.0(2) . . . . ?
C13 C14 C15 C16 2.3(2) . . . . ?
C13 C12 C11 C16 1.3(2) . . . . ?
C8 N2 C14 C13 -105.89(15) . . . . ?
C8 N2 C14 C15 74.31(18) . . . . ?
C3 C4 C7 C17 108.30(15) . . . . ?
C3 C4 C7 C8 -74.51(17) . . . . ?
C3 C4 C5 C6 0.7(2) . . . . ?
C2 C1 C6 C5 -1.2(2) . . . . ?
C28 C27 C26 C36 -177.90(11) . . . . ?
C28 C27 C26 C23 -0.75(18) . . . . ?
C15 C14 C13 C12 -1.5(2) . . . . ?
C31 C30 C35 C34 -0.9(2) . . . . ?
C21 C20 C25 C24 -1.9(2) . . . . ?
C12 C11 C16 C15 -0.4(2) . . . . ?
C37 O7 C36 O8 4.25(18) . . . . ?
C37 O7 C36 C26 -174.91(11) . . . . ?
C25 C20 C21 C22 1.3(2) . . . . ?
C35 C30 C31 C32 1.3(2) . . . . ?
C35 C34 C33 C32 0.6(2) . . . . ?
C34 C33 C32 C31 -0.2(2) . . . . ?
C18 O3 C17 O4 -12.4(2) . . . . ?
C18 O3 C17 C7 168.31(17) . . . . ?
C01F O3 C17 O4 14.4(8) . . . . ?
C01F O3 C17 C7 -164.9(7) . . . . ?
